data_1524716
loop_
_publ_author_name
'Kodama, T.'
'Muto, G.'

_publ_section_title
;
 Crystal structure of Tl-beta-alumina
;
_journal_name_full 'Journal of Solid State Chemistry'
_journal_page_first 61
_journal_page_last 70
_journal_volume 17
_journal_year 1976
_chemical_formula_sum 'Al22 O34 Tl1.1252'
_chemical_name_systematic 'Tl2 O (Al2 O3)11'
_space_group_IT_number 194
_symmetry_space_group_name_Hall '-P 6c 2c'
_symmetry_space_group_name_H-M 'P 63/m m c'
_cell_angle_alpha 90
_cell_angle_beta 90
_cell_angle_gamma 120
_cell_formula_units_Z 1
_cell_length_a 5.598
_cell_length_b 5.598
_cell_length_c 22.93
_cell_volume 622.301
_citation_journal_id_ASTM JSSCBI
_cod_data_source_file Kodama_JSSCBI_1976_17.cif
_cod_data_source_block Al22O34Tl1.1252
_cod_database_code 1524716

loop_
_symmetry_equiv_pos_as_xyz
x,y,z
x-y,x,z+1/2
-y,x-y,z
-x,-y,z+1/2
-x+y,-x,z
y,-x+y,z+1/2
-y,-x,-z+1/2
x-y,-y,-z
x,x-y,-z+1/2
y,x,-z
-x+y,y,-z+1/2
-x,-x+y,-z
-x,-y,-z
-x+y,-x,-z-1/2
y,-x+y,-z
x,y,-z-1/2
x-y,x,-z
-y,x-y,-z-1/2
y,x,z-1/2
-x+y,y,z
-x,-x+y,z-1/2
-y,-x,z
x-y,-y,z-1/2
x,x-y,z

loop_
_atom_site_label
_atom_site_type_symbol
_atom_site_fract_x
_atom_site_fract_y
_atom_site_fract_z
_atom_site_occupancy
_atom_site_U_iso_or_equiv
Tl1 Tl+1 0.3333 0.6667 0.25 0.27 0.0
O1 O-2 0.1581 0.3162 0.0489 1 0.0
Tl2 Tl+1 0.6688 0.3376 0.25 0.22 0.0
Tl3 Tl+1 0 0 0.25 0.036 0.0
Al1 Al+3 0.8323 0.6646 0.1042 1 0.0
O3 O-2 0.3333 0.6667 0.0547 1 0.0
O5 O-2 0.6667 0.3333 0.75 1 0.0
Tl4 Tl+1 0.9233 0.8466 0.25 0.0122 0.0
Al3 Al+3 0.3333 0.6667 0.175 1 0.0
Al4 Al+3 0 0 0 1 0.0
O4 O-2 0 0 0.1401 1 0.0
Al2 Al+3 0.3333 0.6667 0.0244 1 0.0
O2 O-2 0.5015 0.003 0.1445 1 0.0
